data_2210376
loop_
_publ_author_name
'Yong-Hong Wen'
'Xin Shen'
'Sai Bi'
'Shu-Sheng Zhang'

_publ_section_title
;
 <i>N</i>,<i>N</i>'-Bis(4-nitrophenyl)oxamide
;
_journal_coeditor_code SJ2095
_journal_issue 9
_journal_name_full 'Acta Crystallographica Section E'
_journal_page_first o3780
_journal_page_last o3781
_journal_paper_doi 10.1107/S1600536806030716
_journal_volume 62
_journal_year 2006
_chemical_formula_iupac 'C14 H10 N4 O6'
_chemical_formula_moiety 'C14 H10 N4 O6'
_chemical_formula_sum 'C14 H10 N4 O6'
_chemical_formula_weight 330.26
_chemical_name_systematic
;
N,N'-Bis(4-nitrophenyl)oxalamide
;
_space_group_IT_number 14
_symmetry_cell_setting monoclinic
_symmetry_space_group_name_Hall '-P 2ybc'
_symmetry_space_group_name_H-M 'P 1 21/c 1'
_atom_sites_solution_hydrogens geom
_atom_sites_solution_primary direct
_atom_sites_solution_secondary difmap
_audit_creation_method SHELXL-97
_cell_angle_alpha 90.00
_cell_angle_beta 99.059(6)
_cell_angle_gamma 90.00
_cell_formula_units_Z 2
_cell_length_a 3.7185(8)
_cell_length_b 13.942(3)
_cell_length_c 13.571(3)
_cell_measurement_reflns_used 794
_cell_measurement_temperature 293(2)
_cell_measurement_theta_max 24.7
_cell_measurement_theta_min 2.9
_cell_volume 694.8(3)
_computing_cell_refinement 'SAINT (Siemens, 1996)'
_computing_data_collection 'SMART (Siemens, 1996)'
_computing_data_reduction SAINT
_computing_molecular_graphics 'SHELXTL (Sheldrick, 1997b)'
_computing_publication_material
;
SHELXTL, PARST (Nardelli, 1995) and PLATON (Spek, 2003)
;
_computing_structure_refinement 'SHELXL97 (Sheldrick, 1997a)'
_computing_structure_solution 'SHELXS97 (Sheldrick, 1997a)'
_diffrn_ambient_temperature 293(2)
_diffrn_detector_area_resol_mean 8.33
_diffrn_measured_fraction_theta_full 0.999
_diffrn_measured_fraction_theta_max 0.999
_diffrn_measurement_device_type
;
Siemens SMART 1000 CCD area-detector
;
_diffrn_measurement_method \w
_diffrn_radiation_monochromator graphite
_diffrn_radiation_source 'fine-focus sealed tube'
_diffrn_radiation_type MoK\a
_diffrn_radiation_wavelength 0.71073
_diffrn_reflns_av_R_equivalents 0.0308
_diffrn_reflns_av_sigmaI/netI 0.0396
_diffrn_reflns_limit_h_max 4
_diffrn_reflns_limit_h_min -4
_diffrn_reflns_limit_k_max 17
_diffrn_reflns_limit_k_min -12
_diffrn_reflns_limit_l_max 16
_diffrn_reflns_limit_l_min -16
_diffrn_reflns_number 3825
_diffrn_reflns_theta_full 26.01
_diffrn_reflns_theta_max 26.01
_diffrn_reflns_theta_min 2.11
_diffrn_standards_number 0
_exptl_absorpt_coefficient_mu 0.127
_exptl_absorpt_correction_T_max 0.9924
_exptl_absorpt_correction_T_min 0.9393
_exptl_absorpt_correction_type multi-scan
_exptl_absorpt_process_details '(SADABS; Sheldrick, 1996)'
_exptl_crystal_colour colourless
_exptl_crystal_density_diffrn 1.579
_exptl_crystal_density_method 'not measured'
_exptl_crystal_description needle
_exptl_crystal_F_000 340
_exptl_crystal_size_max 0.50
_exptl_crystal_size_mid 0.08
_exptl_crystal_size_min 0.06
_refine_diff_density_max 0.239
_refine_diff_density_min -0.185
_refine_ls_extinction_method none
_refine_ls_goodness_of_fit_ref 1.066
_refine_ls_hydrogen_treatment constr
_refine_ls_matrix_type full
_refine_ls_number_parameters 114
_refine_ls_number_reflns 1370
_refine_ls_number_restraints 0
_refine_ls_restrained_S_all 1.066
_refine_ls_R_factor_all 0.0698
_refine_ls_R_factor_gt 0.0484
_refine_ls_shift/su_max 0.000
_refine_ls_shift/su_mean 0.000
_refine_ls_structure_factor_coef Fsqd
_refine_ls_weighting_details 'calc w=1/[\s^2^(Fo^2^)+(0.0562P)^2^+0.0313P] where P=(Fo^2^+2Fc^2^)/3'
_refine_ls_weighting_scheme calc
_refine_ls_wR_factor_gt 0.1089
_refine_ls_wR_factor_ref 0.1197
_reflns_number_gt 1001
_reflns_number_total 1370
_reflns_threshold_expression I>2\s(I)
_cod_data_source_file sj2095.cif
_cod_data_source_block I
_cod_depositor_comments
;
The following automatic conversions were performed:
'_symmetry_cell_setting' value 'Monoclinic' changed to 'monoclinic'
according to '/home/saulius/struct/CIF-dictionaries/cif_core.dic'
dictionary named 'cif_core.dic' version 2.4.1 from 2010-06-29.

Automatic conversion script
Id: cif_fix_enum 1527 2010-12-29 10:47:43Z saulius 

The following automatic conversions were performed:

'_symmetry_cell_setting' value 'Monoclinic' changed to 'monoclinic'
according to /home/saulius/struct/CIF-dictionaries/cif_core.dic
dictionary named 'cif_core.dic' version 2.4.1 from 2010-06-29.

Automatic conversion script
Id: cif_fix_values 1715 2011-07-08 13:25:40Z adriana 
;
_cod_original_sg_symbol_H-M 'P 21/c'
_cod_database_code 2210376
_cod_database_fobs_code 2210376

loop_
_symmetry_equiv_pos_as_xyz
'x, y, z'
'-x, y+1/2, -z+1/2'
'-x, -y, -z'
'x, -y-1/2, z-1/2'

loop_
_atom_site_type_symbol
_atom_site_label
_atom_site_fract_x
_atom_site_fract_y
_atom_site_fract_z
_atom_site_U_iso_or_equiv
_atom_site_adp_type
_atom_site_calc_flag
_atom_site_refinement_flags
_atom_site_occupancy
O O1 -0.3471(4) -0.12462(12) -0.55005(11) 0.0538(5) Uani d . 1
O O2 -0.0265(4) -0.25422(12) -0.53195(11) 0.0507(5) Uani d . 1
O O3 0.2323(5) 0.07470(12) -0.08431(11) 0.0606(5) Uani d . 1
N N1 -0.1298(5) -0.17827(13) -0.49971(12) 0.0372(5) Uani d . 1
N N2 0.4290(5) -0.07814(12) -0.10492(12) 0.0354(5) Uani d . 1
H H2A 0.5556 -0.1229 -0.0726 0.050(7) Uiso d R 1
C C1 0.3343(5) -0.19258(14) -0.23766(15) 0.0334(5) Uani d . 1
H H1A 0.4597 -0.2372 -0.1942 0.039(6) Uiso d R 1
C C2 0.2030(5) -0.21848(15) -0.33440(14) 0.0337(5) Uani d . 1
H H2B 0.2405 -0.2800 -0.3573 0.041(6) Uiso d R 1
C C3 0.0135(5) -0.15098(14) -0.39701(14) 0.0300(5) Uani d . 1
C C4 -0.0466(5) -0.05960(15) -0.36570(14) 0.0336(5) Uani d . 1
H H4A -0.1770 -0.0159 -0.4093 0.036(6) Uiso d R 1
C C5 0.0890(5) -0.03310(15) -0.26888(14) 0.0349(5) Uani d . 1
H H5A 0.0531 0.0288 -0.2469 0.052(7) Uiso d R 1
C C6 0.2800(5) -0.09995(14) -0.20447(14) 0.0303(5) Uani d . 1
C C7 0.3987(6) 0.00299(15) -0.05385(15) 0.0363(5) Uani d . 1

loop_
_atom_site_aniso_label
_atom_site_aniso_U_11
_atom_site_aniso_U_22
_atom_site_aniso_U_33
_atom_site_aniso_U_12
_atom_site_aniso_U_13
_atom_site_aniso_U_23
O1 0.0636(11) 0.0567(11) 0.0341(9) 0.0016(9) -0.0137(8) 0.0030(8)
O2 0.0693(12) 0.0446(10) 0.0362(9) -0.0031(8) 0.0022(8) -0.0117(7)
O3 0.0902(13) 0.0473(10) 0.0365(9) 0.0273(9) -0.0141(8) -0.0099(8)
N1 0.0441(11) 0.0386(11) 0.0278(10) -0.0094(9) 0.0026(8) 0.0000(8)
N2 0.0466(11) 0.0320(10) 0.0250(9) 0.0049(8) -0.0027(8) -0.0012(8)
C1 0.0393(12) 0.0323(12) 0.0271(11) 0.0027(9) 0.0007(8) 0.0018(9)
C2 0.0410(12) 0.0288(11) 0.0310(11) -0.0026(9) 0.0044(9) -0.0042(9)
C3 0.0324(11) 0.0356(12) 0.0214(10) -0.0071(9) 0.0022(8) -0.0018(9)
C4 0.0374(12) 0.0353(12) 0.0267(11) 0.0013(9) 0.0007(9) 0.0054(9)
C5 0.0416(12) 0.0324(12) 0.0293(12) 0.0013(9) 0.0015(9) -0.0006(9)
C6 0.0321(11) 0.0335(12) 0.0249(10) -0.0029(8) 0.0031(8) -0.0014(9)
C7 0.0436(13) 0.0352(13) 0.0287(12) 0.0033(9) 0.0011(9) -0.0028(9)

loop_
_atom_type_symbol
_atom_type_description
_atom_type_scat_dispersion_real
_atom_type_scat_dispersion_imag
_atom_type_scat_source
C C 0.0033 0.0016 'International Tables Vol C Tables 4.2.6.8 and 6.1.1.4'
H H 0.0000 0.0000 'International Tables Vol C Tables 4.2.6.8 and 6.1.1.4'
N N 0.0061 0.0033 'International Tables Vol C Tables 4.2.6.8 and 6.1.1.4'
O O 0.0106 0.0060 'International Tables Vol C Tables 4.2.6.8 and 6.1.1.4'

loop_
_geom_angle_atom_site_label_1
_geom_angle_atom_site_label_2
_geom_angle_atom_site_label_3
_geom_angle_site_symmetry_3
_geom_angle
O1 N1 O2 . 122.81(17)
O1 N1 C3 . 118.78(18)
O2 N1 C3 . 118.41(17)
C7 N2 C6 . 128.68(18)
C7 N2 H2A . 115.6
C6 N2 H2A . 115.7
C2 C1 C6 . 120.29(19)
C2 C1 H1A . 119.8
C6 C1 H1A . 119.9
C1 C2 C3 . 118.5(2)
C1 C2 H2B . 120.8
C3 C2 H2B . 120.7
C4 C3 C2 . 122.22(18)
C4 C3 N1 . 118.95(17)
C2 C3 N1 . 118.83(18)
C3 C4 C5 . 119.33(19)
C3 C4 H4A . 120.3
C5 C4 H4A . 120.4
C4 C5 C6 . 119.4(2)
C4 C5 H5A . 120.3
C6 C5 H5A . 120.3
C1 C6 C5 . 120.19(18)
C1 C6 N2 . 117.04(17)
C5 C6 N2 . 122.77(18)
O3 C7 N2 . 126.79(19)
O3 C7 C7 3_655 121.0(2)
N2 C7 C7 3_655 112.2(2)

loop_
_geom_bond_atom_site_label_1
_geom_bond_atom_site_label_2
_geom_bond_site_symmetry_2
_geom_bond_distance
O1 N1 . 1.227(2)
O2 N1 . 1.230(2)
O3 C7 . 1.214(2)
N1 C3 . 1.462(2)
N2 C7 . 1.341(3)
N2 C6 . 1.410(2)
N2 H2A . 0.8600
C1 C2 . 1.375(3)
C1 C6 . 1.393(3)
C1 H1A . 0.9300
C2 C3 . 1.384(3)
C2 H2B . 0.9300
C3 C4 . 1.372(3)
C4 C5 . 1.381(3)
C4 H4A . 0.9299
C5 C6 . 1.393(3)
C5 H5A . 0.9300
C7 C7 3_655 1.538(4)

loop_
_geom_hbond_atom_site_label_D
_geom_hbond_atom_site_label_H
_geom_hbond_atom_site_label_A
_geom_hbond_site_symmetry_A
_geom_hbond_distance_DH
_geom_hbond_distance_HA
_geom_hbond_distance_DA
_geom_hbond_angle_DHA
_geom_hbond_publ_flag
N2 H2A O3 3_655 0.86 2.25 2.677(2) 110 yes
N2 H2A O2 4_656 0.86 2.32 3.148(2) 161 yes
C5 H5A O3 1_555 0.93 2.29 2.898(3) 122 yes

loop_
_geom_torsion_atom_site_label_1
_geom_torsion_atom_site_label_2
_geom_torsion_atom_site_label_3
_geom_torsion_atom_site_label_4
_geom_torsion_site_symmetry_4
_geom_torsion
C6 C1 C2 C3 . -0.7(3)
C1 C2 C3 C4 . 0.0(3)
C1 C2 C3 N1 . -179.45(17)
O1 N1 C3 C4 . -11.5(3)
O2 N1 C3 C4 . 168.48(18)
O1 N1 C3 C2 . 168.04(19)
O2 N1 C3 C2 . -12.0(3)
C2 C3 C4 C5 . 0.8(3)
N1 C3 C4 C5 . -179.76(17)
C3 C4 C5 C6 . -0.9(3)
C2 C1 C6 C5 . 0.6(3)
C2 C1 C6 N2 . -178.74(17)
C4 C5 C6 C1 . 0.2(3)
C4 C5 C6 N2 . 179.50(17)
C7 N2 C6 C1 . -176.0(2)
C7 N2 C6 C5 . 4.6(3)
C6 N2 C7 O3 . 0.2(4)
C6 N2 C7 C7 3_655 179.5(2)
